data_4116847
loop_
_publ_author_name
'Karl Hensen'
'Thorsten Stumpf'
'Michael Bolte'
'Christian N\"ather'
'Holger Fleischer'

_publ_contact_author
;
      Dr. Michael Bolte
      Institut f\"ur Organische Chemie
      J.-W.-Goethe-Universit\"at
      Marie-Curie-Str. 11
      60439 Frankfurt/Main
      Germany
;
_publ_contact_author_email bolte@chemie.uni-frankfurt.de
_publ_contact_author_fax '49 69 798 29128'
_publ_contact_author_phone '49 69 798 29136'
_publ_section_title
;
 Experimental Investigations and ab Initio Studies on Hexacoordinated
 Complexes of Dichlorosilane
;
_journal_name_full 'Journal of the American Chemical Society'
_journal_page_first 10402
_journal_page_last 10408
_journal_paper_doi 10.1021/ja981016g
_journal_volume 120
_journal_year 1998
_chemical_formula_sum 'C12 H16 Cl2 N2 Si'
_chemical_formula_weight 287.26
_chemical_name_systematic
; 
 ? 
;
_space_group_IT_number 2
_symmetry_cell_setting triclinic
_symmetry_space_group_name_Hall '-P 1'
_symmetry_space_group_name_H-M 'P -1'
_atom_sites_solution_hydrogens geom
_atom_sites_solution_primary direct
_atom_sites_solution_secondary difmap
_audit_creation_method SHELXL-97
_cell_angle_alpha 65.954(1)
_cell_angle_beta 76.746(1)
_cell_angle_gamma 77.881(1)
_cell_formula_units_Z 1
_cell_length_a 6.0174(2)
_cell_length_b 7.5422(3)
_cell_length_c 8.5744(3)
_cell_measurement_reflns_used 3860
_cell_measurement_temperature 173
_cell_measurement_theta_max 25.00
_cell_measurement_theta_min 1.00
_cell_volume 342.92(2)
_computing_cell_refinement 'Siemens SMART'
_computing_data_collection 'Siemens SMART'
_computing_data_reduction 'Siemens SAINT'
_computing_molecular_graphics 'XP (Siemens XTL-Plus)'
_computing_structure_refinement 'SHELXL-97 (Sheldrick, 1997)'
_computing_structure_solution 'SHELXS-97 (Sheldrick, 1990)'
_diffrn_ambient_temperature 173
_diffrn_measured_fraction_theta_full 0.974
_diffrn_measured_fraction_theta_max 0.974
_diffrn_measurement_device 'Siemens CCD three circle diffractometer'
_diffrn_measurement_method \w
_diffrn_radiation_monochromator 'highly oriented graphite crystal'
_diffrn_radiation_source 'fine-focus sealed tube'
_diffrn_radiation_type MoK\a
_diffrn_radiation_wavelength 0.71073
_diffrn_reflns_av_R_equivalents 0.0209
_diffrn_reflns_av_sigmaI/netI 0.0202
_diffrn_reflns_limit_h_max 7
_diffrn_reflns_limit_h_min -7
_diffrn_reflns_limit_k_max 8
_diffrn_reflns_limit_k_min -9
_diffrn_reflns_limit_l_max 10
_diffrn_reflns_limit_l_min -10
_diffrn_reflns_number 5012
_diffrn_reflns_theta_full 26.37
_diffrn_reflns_theta_max 26.37
_diffrn_reflns_theta_min 2.64
_diffrn_standards_decay_% 0.0
_diffrn_standards_interval_time 1200
_diffrn_standards_number 83
_exptl_absorpt_coefficient_mu 0.540
_exptl_absorpt_correction_T_max 0.8996
_exptl_absorpt_correction_T_min 0.7739
_exptl_absorpt_correction_type 'empirical, SADABS (Sheldrick,1996)'
_exptl_crystal_colour colourless
_exptl_crystal_density_diffrn 1.391
_exptl_crystal_density_meas ?
_exptl_crystal_description plate
_exptl_crystal_F_000 150
_exptl_crystal_size_max 0.50
_exptl_crystal_size_mid 0.40
_exptl_crystal_size_min 0.20
_refine_diff_density_max 0.263
_refine_diff_density_min -0.259
_refine_diff_density_rms 0.049
_refine_ls_extinction_method none
_refine_ls_goodness_of_fit_all 1.056
_refine_ls_goodness_of_fit_ref 1.056
_refine_ls_hydrogen_treatment mixed
_refine_ls_matrix_type full
_refine_ls_number_parameters 84
_refine_ls_number_reflns 1370
_refine_ls_number_restraints 0
_refine_ls_restrained_S_all 1.056
_refine_ls_R_factor_all 0.0334
_refine_ls_R_factor_gt 0.0276
_refine_ls_R_factor_obs 0.0276
_refine_ls_shift/su_max 0.006
_refine_ls_shift/su_mean 0.000
_refine_ls_structure_factor_coef Fsqd
_refine_ls_weighting_details 'w=1/[\s^2^(Fo^2^)+(0.0456P)^2^+0.1035P] where P=(Fo^2^+2Fc^2^)/3'
_refine_ls_weighting_scheme calc
_refine_ls_wR_factor_all 0.0772
_refine_ls_wR_factor_gt 0.0745
_refine_ls_wR_factor_obs 0.0745
_refine_ls_wR_factor_ref 0.0772
_reflns_number_gt 1191
_reflns_number_total 1370
_reflns_threshold_expression >2sigma(I)
_cod_data_source_file ja981016g_3.cif
_cod_data_source_block he17
_cod_depositor_comments
;
The following automatic conversions were performed:

'_exptl_crystal_density_meas' value 'N/A' was changed to '?' - the
value is perceived as not measured.

Automatic conversion script
Id: cif_fix_values 3008 2015-01-20 13:52:24Z robertas 

The following automatic conversions were performed:

'_refine_ls_weighting_scheme' value 'calc
w=1/[\s^2^(Fo^2^)+(0.0456P)^2^+0.1035P] where P=(Fo^2^+2Fc^2^)/3' was
changed to 'calc'. New tag '_refine_ls_weighting_details' was
created. The value of the new tag was set to
'w=1/[\s^2^(Fo^2^)+(0.0456P)^2^+0.1035P] where P=(Fo^2^+2Fc^2^)/3'.

Automatic conversion script
Id: cif_fix_values 3143 2015-03-26 13:38:13Z robertas 
;
_cod_database_code 4116847

loop_
_symmetry_equiv_pos_as_xyz
'x, y, z'
'-x, -y, -z'

loop_
_atom_site_label
_atom_site_type_symbol
_atom_site_fract_x
_atom_site_fract_y
_atom_site_fract_z
_atom_site_U_iso_or_equiv
_atom_site_adp_type
_atom_site_occupancy
_atom_site_calc_flag
_atom_site_refinement_flags
Si1 Si 0.0000 0.5000 0.5000 0.01964(17) Uani 1 d S
H1 H 0.149(3) 0.493(2) 0.600(2) 0.016(4) Uiso 1 d .
Cl1 Cl 0.09204(7) 0.80029(6) 0.30441(5) 0.02906(15) Uani 1 d .
N1 N 0.2510(2) 0.36961(19) 0.37458(16) 0.0206(3) Uani 1 d .
C2 C 0.2207(3) 0.3576(2) 0.2285(2) 0.0230(3) Uani 1 d .
H2A H 0.0780 0.4147 0.1881 0.028 Uiso 1 calc R
C3 C 0.3867(3) 0.2664(2) 0.1339(2) 0.0231(3) Uani 1 d .
C3' C 0.3384(3) 0.2580(3) -0.0274(2) 0.0303(4) Uani 1 d .
H3'A H 0.2110 0.1815 0.0028 0.045 Uiso 1 calc R
H3'B H 0.4762 0.1958 -0.0815 0.045 Uiso 1 calc R
H3'C H 0.2965 0.3911 -0.1085 0.045 Uiso 1 calc R
C4 C 0.5945(3) 0.1842(2) 0.1964(2) 0.0259(4) Uani 1 d .
H4A H 0.7138 0.1205 0.1360 0.031 Uiso 1 calc R
C5 C 0.6264(3) 0.1956(2) 0.3470(2) 0.0259(4) Uani 1 d .
H5A H 0.7673 0.1395 0.3904 0.031 Uiso 1 calc R
C6 C 0.4522(3) 0.2888(2) 0.4333(2) 0.0230(3) Uani 1 d .
H6A H 0.4746 0.2962 0.5365 0.028 Uiso 1 calc R

loop_
_atom_site_aniso_label
_atom_site_aniso_U_11
_atom_site_aniso_U_22
_atom_site_aniso_U_33
_atom_site_aniso_U_23
_atom_site_aniso_U_13
_atom_site_aniso_U_12
Si1 0.0156(3) 0.0219(3) 0.0215(3) -0.0102(2) -0.0024(2) 0.0009(2)
Cl1 0.0258(2) 0.0229(2) 0.0315(2) -0.00764(17) 0.00134(16) -0.00063(16)
N1 0.0180(7) 0.0195(6) 0.0228(6) -0.0081(5) -0.0023(5) -0.0005(5)
C2 0.0198(8) 0.0237(8) 0.0240(8) -0.0089(6) -0.0038(6) 0.0007(6)
C3 0.0245(8) 0.0186(8) 0.0234(8) -0.0072(6) 0.0001(6) -0.0027(6)
C3' 0.0316(9) 0.0314(9) 0.0285(9) -0.0156(7) -0.0028(7) 0.0015(7)
C4 0.0220(8) 0.0215(8) 0.0325(9) -0.0130(7) 0.0010(7) 0.0004(6)
C5 0.0179(8) 0.0228(8) 0.0358(9) -0.0111(7) -0.0059(7) 0.0017(6)
C6 0.0207(8) 0.0219(8) 0.0266(8) -0.0094(6) -0.0047(6) -0.0015(6)

loop_
_atom_type_symbol
_atom_type_description
_atom_type_scat_dispersion_real
_atom_type_scat_dispersion_imag
_atom_type_scat_source
C C 0.0033 0.0016 'International Tables Vol C Tables 4.2.6.8 and 6.1.1.4'
H H 0.0000 0.0000 'International Tables Vol C Tables 4.2.6.8 and 6.1.1.4'
N N 0.0061 0.0033 'International Tables Vol C Tables 4.2.6.8 and 6.1.1.4'
Si Si 0.0817 0.0704 'International Tables Vol C Tables 4.2.6.8 and 6.1.1.4'
Cl Cl 0.1484 0.1585 'International Tables Vol C Tables 4.2.6.8 and 6.1.1.4'

loop_
_geom_angle_atom_site_label_1
_geom_angle_atom_site_label_2
_geom_angle_atom_site_label_3
_geom_angle
_geom_angle_site_symmetry_1
_geom_angle_site_symmetry_3
N1 Si1 N1 180.0 2_566 .
N1 Si1 Cl1 89.73(4) 2_566 .
N1 Si1 Cl1 90.27(4) . .
N1 Si1 Cl1 90.27(4) 2_566 2_566
N1 Si1 Cl1 89.73(4) . 2_566
Cl1 Si1 Cl1 180.0 . 2_566
C6 N1 C2 118.79(13) . .
C6 N1 Si1 121.40(10) . .
C2 N1 Si1 119.81(10) . .
N1 C2 C3 123.52(14) . .
C2 C3 C4 116.85(14) . .
C2 C3 C3' 120.21(14) . .
C4 C3 C3' 122.94(14) . .
C5 C4 C3 119.87(14) . .
C6 C5 C4 119.54(15) . .
N1 C6 C5 121.42(14) . .

loop_
_geom_bond_atom_site_label_1
_geom_bond_atom_site_label_2
_geom_bond_distance
_geom_bond_site_symmetry_2
Si1 N1 1.9745(12) 2_566
Si1 N1 1.9745(12) .
Si1 Cl1 2.2922(4) .
Si1 Cl1 2.2922(4) 2_566
N1 C6 1.3453(19) .
N1 C2 1.347(2) .
C2 C3 1.387(2) .
C3 C4 1.395(2) .
C3 C3' 1.505(2) .
C4 C5 1.387(2) .
C5 C6 1.378(2) .

loop_
_geom_torsion_atom_site_label_1
_geom_torsion_atom_site_label_2
_geom_torsion_atom_site_label_3
_geom_torsion_atom_site_label_4
_geom_torsion
_geom_torsion_site_symmetry_1
N1 Si1 N1 C6 -101(20) 2_566
Cl1 Si1 N1 C6 102.34(12) .
Cl1 Si1 N1 C6 -77.66(12) 2_566
N1 Si1 N1 C2 78(20) 2_566
Cl1 Si1 N1 C2 -78.77(12) .
Cl1 Si1 N1 C2 101.23(12) 2_566
C6 N1 C2 C3 -0.2(2) .
Si1 N1 C2 C3 -179.10(12) .
N1 C2 C3 C4 -0.1(2) .
N1 C2 C3 C3' 179.50(15) .
C2 C3 C4 C5 0.2(2) .
C3' C3 C4 C5 -179.31(16) .
C3 C4 C5 C6 -0.2(2) .
C2 N1 C6 C5 0.3(2) .
Si1 N1 C6 C5 179.15(12) .
C4 C5 C6 N1 -0.1(2) .
